data_7150272
loop_
_publ_author_name
'Larsen, Lesley'
'Benn, Michael H.'
'Parvez, Masood'
'Perry, Nigel B.'

_publ_section_title
;
 A cytotoxic triketone-phloroglucinol-bullatenone hybrid from
 Lophomyrtus bullata.
;
_journal_issue 17
_journal_name_full 'Organic &amp; biomolecular chemistry'
_journal_page_first 3236
_journal_page_last 3241
_journal_paper_doi 10.1039/b509076h
_journal_volume 3
_journal_year 2005
_chemical_formula_sum 'C36 H44 O8'
_chemical_formula_weight 604.71
_chemical_name_systematic
;
?
;
_space_group_IT_number 14
_symmetry_cell_setting monoclinic
_symmetry_space_group_name_Hall '-P 2yn'
_symmetry_space_group_name_H-M 'P 1 21/n 1'
_atom_sites_solution_hydrogens geom
_atom_sites_solution_primary direct
_atom_sites_solution_secondary difmap
_audit_creation_method SHELXL-97
_cell_angle_alpha 90.00
_cell_angle_beta 112.405(17)
_cell_angle_gamma 90.00
_cell_formula_units_Z 4
_cell_length_a 16.999(5)
_cell_length_b 11.735(8)
_cell_length_c 17.495(10)
_cell_measurement_reflns_used 19839
_cell_measurement_temperature 173(2)
_cell_measurement_theta_max 25.0
_cell_measurement_theta_min 3.0
_cell_volume 3227(3)
_computing_cell_refinement 'HKL DENZO (Otwinowski & Minor, 1997)'
_computing_data_collection 'COLLECT (Hooft, 1998)'
_computing_data_reduction 'SCALEPACK (Otwinowski & Minor, 1997)'
_computing_molecular_graphics 'ORTEPII (Johnson, 1976)'
_computing_publication_material 'SHELXL-97 (Sheldrick, 1997)'
_computing_structure_refinement 'SHELXL-97 (Sheldrick, 1997)'
_computing_structure_solution 'SAPI91 (Fan, 1991)'
_diffrn_ambient_temperature 173(2)
_diffrn_measured_fraction_theta_full 0.995
_diffrn_measured_fraction_theta_max 0.995
_diffrn_measurement_device_type 'Nonius KappaCCD'
_diffrn_measurement_method ' \w and \f '
_diffrn_radiation_monochromator graphite
_diffrn_radiation_source 'fine-focus sealed tube'
_diffrn_radiation_type MoK\a
_diffrn_radiation_wavelength 0.71073
_diffrn_reflns_av_R_equivalents 0.074
_diffrn_reflns_av_sigmaI/netI 0.068
_diffrn_reflns_limit_h_max 20
_diffrn_reflns_limit_h_min -20
_diffrn_reflns_limit_k_max 13
_diffrn_reflns_limit_k_min -13
_diffrn_reflns_limit_l_max 20
_diffrn_reflns_limit_l_min -20
_diffrn_reflns_number 19839
_diffrn_reflns_theta_full 25.00
_diffrn_reflns_theta_max 25.0
_diffrn_reflns_theta_min 3.0
_exptl_absorpt_coefficient_mu 0.087
_exptl_absorpt_correction_T_max 0.991
_exptl_absorpt_correction_T_min 0.981
_exptl_absorpt_correction_type multi-scan
_exptl_absorpt_process_details 'SORTAV: (Blessing, 1997)'
_exptl_crystal_colour yellow
_exptl_crystal_density_diffrn 1.245
_exptl_crystal_density_meas ?
_exptl_crystal_density_method .
_exptl_crystal_description block
_exptl_crystal_F_000 1296
_exptl_crystal_size_max 0.22
_exptl_crystal_size_mid 0.20
_exptl_crystal_size_min 0.10
_refine_diff_density_max 0.32
_refine_diff_density_min -0.27
_refine_diff_density_rms 0.043
_refine_ls_extinction_method none
_refine_ls_goodness_of_fit_ref 1.02
_refine_ls_hydrogen_treatment constr
_refine_ls_matrix_type full
_refine_ls_number_parameters 407
_refine_ls_number_reflns 5647
_refine_ls_number_restraints 0
_refine_ls_restrained_S_all 1.02
_refine_ls_R_factor_all 0.122
_refine_ls_R_factor_gt 0.061
_refine_ls_shift/su_max 0.000
_refine_ls_shift/su_mean 0.000
_refine_ls_structure_factor_coef Fsqd
_refine_ls_weighting_details 'calc w=1/[\s^2^(Fo^2^)+(0.077P)^2^+1.39P] where P=(Fo^2^+2Fc^2^)/3'
_refine_ls_weighting_scheme calc
_refine_ls_wR_factor_gt 0.145
_refine_ls_wR_factor_ref 0.177
_reflns_number_gt 3215
_reflns_number_total 5647
_reflns_threshold_expression >2sigma(I)
_cod_data_source_file b509076h.txt
_cod_data_source_block Compound_I
_cod_depositor_comments
;
The following automatic conversions were performed:
'_symmetry_cell_setting' value 'Monoclinic' changed to 'monoclinic'
according to '/home/saulius/struct/CIF-dictionaries/cif_core.dic'
dictionary named 'cif_core.dic' version 2.4.1 from
2010-06-29.

'_exptl_absorpt_correction_type' value 'Multi-scan' changed
to 'multi-scan' according to
'/home/saulius/struct/CIF-dictionaries/cif_core.dic' dictionary named
'cif_core.dic' version 2.4.1 from 2010-06-29.

Automatic conversion script
Id: cif_fix_enum 1527 2010-12-29 10:47:43Z saulius 
;
_cod_original_sg_symbol_H-M 'P 21/n'
_cod_database_code 7150272

loop_
_symmetry_equiv_pos_as_xyz
'x, y, z'
'-x+1/2, y+1/2, -z+1/2'
'-x, -y, -z'
'x-1/2, -y-1/2, z-1/2'

loop_
_atom_site_label
_atom_site_type_symbol
_atom_site_fract_x
_atom_site_fract_y
_atom_site_fract_z
_atom_site_U_iso_or_equiv
_atom_site_adp_type
_atom_site_occupancy
_atom_site_symmetry_multiplicity
_atom_site_calc_flag
_atom_site_refinement_flags
_atom_site_disorder_assembly
_atom_site_disorder_group
O2 O 0.52476(14) 0.3623(2) 0.43324(14) 0.0607(6) Uani 1 1 d . . .
H2 H 0.5542 0.3111 0.4648 0.091 Uiso 1 1 calc R . .
O4 O 0.59642(12) 0.14194(16) 0.24022(12) 0.0459(5) Uani 1 1 d . . .
O6 O 0.42896(14) 0.47248(18) 0.15164(14) 0.0591(6) Uani 1 1 d . . .
H61 H 0.3969 0.5154 0.1653 0.089 Uiso 1 1 calc R . .
O7 O 0.61194(15) 0.1955(2) 0.47993(14) 0.0710(7) Uani 1 1 d . . .
C1 C 0.47762(18) 0.4245(2) 0.2960(2) 0.0461(7) Uani 1 1 d . . .
C2 C 0.52210(18) 0.3447(3) 0.3556(2) 0.0470(7) Uani 1 1 d . A .
C3 C 0.56484(17) 0.2485(2) 0.34050(18) 0.0423(7) Uani 1 1 d . . .
C4 C 0.55749(17) 0.2343(2) 0.25789(18) 0.0409(7) Uani 1 1 d . A .
C5 C 0.51108(17) 0.3089(2) 0.19513(18) 0.0440(7) Uani 1 1 d . . .
C6 C 0.47206(18) 0.4025(2) 0.2156(2) 0.0468(8) Uani 1 1 d . A .
C7 C 0.61530(19) 0.1775(3) 0.4105(2) 0.0505(8) Uani 1 1 d . A .
C8 C 0.67419(19) 0.0822(3) 0.4078(2) 0.0530(8) Uani 1 1 d . . .
H8A H 0.6925 0.0957 0.3606 0.064 Uiso 1 1 calc R A .
C9 C 0.6237(3) -0.0284(3) 0.3930(3) 0.0796(11) Uani 1 1 d . A .
H9A H 0.6600 -0.0920 0.3906 0.095 Uiso 1 1 calc R . .
H9B H 0.5744 -0.0233 0.3406 0.095 Uiso 1 1 calc R . .
H9C H 0.6042 -0.0409 0.4383 0.095 Uiso 1 1 calc R . .
C10 C 0.7532(2) 0.0794(3) 0.4886(2) 0.0690(10) Uani 1 1 d . A .
H10A H 0.7910 0.0177 0.4861 0.083 Uiso 1 1 calc R . .
H10B H 0.7357 0.0663 0.5352 0.083 Uiso 1 1 calc R . .
H10C H 0.7833 0.1523 0.4961 0.083 Uiso 1 1 calc R . .
O2' O 0.29928(14) 0.57950(19) 0.17186(16) 0.0657(6) Uani 1 1 d . . .
O4' O 0.09537(15) 0.5041(2) 0.27871(16) 0.0802(8) Uani 1 1 d . . .
O6' O 0.37927(15) 0.4274(2) 0.43790(15) 0.0677(7) Uani 1 1 d . . .
H62 H 0.4269 0.4202 0.4343 0.102 Uiso 1 1 calc R . .
C1' C 0.34872(19) 0.5236(2) 0.3104(2) 0.0492(8) Uani 1 1 d . . .
C2' C 0.2838(2) 0.5619(3) 0.2352(2) 0.0559(9) Uani 1 1 d . A .
C3' C 0.1933(2) 0.5878(3) 0.2293(2) 0.0649(10) Uani 1 1 d . . .
C4' C 0.1703(2) 0.5217(3) 0.2924(2) 0.0577(9) Uani 1 1 d . A .
C5' C 0.2374(2) 0.4817(3) 0.3726(2) 0.0581(9) Uani 1 1 d . . .
C6' C 0.3255(2) 0.4791(3) 0.3701(2) 0.0526(8) Uani 1 1 d . A .
C3'A C 0.1928(3) 0.7148(3) 0.2528(3) 0.1040(16) Uani 1 1 d . A .
H3A H 0.2074 0.7621 0.2140 0.125 Uiso 1 1 calc R . .
H3B H 0.2347 0.7271 0.3090 0.125 Uiso 1 1 calc R . .
H3C H 0.1361 0.7356 0.2503 0.125 Uiso 1 1 calc R . .
C3'B C 0.1282(3) 0.5673(5) 0.1419(3) 0.1027(16) Uani 1 1 d . A .
H3D H 0.1446 0.6103 0.1023 0.123 Uiso 1 1 calc R . .
H3E H 0.0720 0.5926 0.1383 0.123 Uiso 1 1 calc R . .
H3F H 0.1262 0.4858 0.1289 0.123 Uiso 1 1 calc R . .
C5'A C 0.2121(3) 0.3664(4) 0.3955(3) 0.0947(14) Uani 1 1 d . A .
H5A H 0.1550 0.3715 0.3968 0.114 Uiso 1 1 calc R . .
H5B H 0.2529 0.3436 0.4501 0.114 Uiso 1 1 calc R . .
H5C H 0.2120 0.3096 0.3544 0.114 Uiso 1 1 calc R . .
C5'B C 0.2419(3) 0.5685(4) 0.4407(3) 0.0987(15) Uani 1 1 d . A .
H5D H 0.1861 0.5737 0.4448 0.118 Uiso 1 1 calc R . .
H5E H 0.2580 0.6434 0.4267 0.118 Uiso 1 1 calc R . .
H5F H 0.2843 0.5432 0.4938 0.118 Uiso 1 1 calc R . .
C7'A C 0.4425(2) 0.5318(3) 0.3206(3) 0.0668(10) Uani 1 1 d . A 1
H7A H 0.4703 0.5253 0.3821 0.080 Uiso 0.558(4) 1 calc PR B 1
C8'A C 0.4767(3) 0.6414(4) 0.3091(4) 0.0494(11) Uani 0.558(4) 1 d P A 1
H8B H 0.4493 0.6623 0.2493 0.059 Uiso 0.558(4) 1 calc PR B 1
C9'A C 0.5730(7) 0.6392(10) 0.3327(5) 0.056(2) Uani 0.558(4) 1 d P A 1
H9D H 0.5949 0.7174 0.3401 0.067 Uiso 0.558(4) 1 calc PR B 1
H9E H 0.5859 0.6019 0.2887 0.067 Uiso 0.558(4) 1 calc PR B 1
H9F H 0.6000 0.5969 0.3845 0.067 Uiso 0.558(4) 1 calc PR B 1
C0'A C 0.4550(2) 0.7366(3) 0.3609(3) 0.0737(11) Uani 1 1 d . A 1
H10D H 0.4929 0.8019 0.3672 0.088 Uiso 0.558(4) 1 calc PR B 1
H10E H 0.4627 0.7065 0.4156 0.088 Uiso 0.558(4) 1 calc PR B 1
H10F H 0.3958 0.7608 0.3322 0.088 Uiso 0.558(4) 1 calc PR B 1
H7B H 0.4322 0.5751 0.2685 0.080 Uiso 0.442(4) 1 calc PR B 2
C8'B C 0.4955(4) 0.6132(6) 0.3748(5) 0.0494(11) Uani 0.442(4) 1 d P A 2
H8C H 0.5036 0.5895 0.4322 0.059 Uiso 0.442(4) 1 calc PR B 2
C9'B C 0.5856(10) 0.6258(14) 0.3722(7) 0.056(2) Uani 0.442(4) 1 d P A 2
H9G H 0.6034 0.7058 0.3810 0.067 Uiso 0.442(4) 1 calc PR B 2
H9H H 0.5840 0.6007 0.3182 0.067 Uiso 0.442(4) 1 calc PR B 2
H9I H 0.6262 0.5788 0.4157 0.067 Uiso 0.442(4) 1 calc PR B 2
H10G H 0.5004 0.7937 0.3799 0.088 Uiso 0.442(4) 1 calc PR B 2
H10H H 0.4182 0.7444 0.3922 0.088 Uiso 0.442(4) 1 calc PR B 2
H10I H 0.4212 0.7481 0.3019 0.088 Uiso 0.442(4) 1 calc PR B 2
O7" O 0.64156(12) 0.21016(17) 0.13881(13) 0.0533(6) Uani 1 1 d . A .
C1" C 0.6213(2) 0.0093(3) 0.15214(18) 0.0487(8) Uani 1 1 d . . .
C2" C 0.5777(2) -0.0821(3) 0.1679(2) 0.0617(9) Uani 1 1 d . . .
H2A H 0.5286 -0.0681 0.1800 0.074 Uiso 1 1 calc R . .
C3" C 0.6043(3) -0.1927(3) 0.1663(2) 0.0732(10) Uani 1 1 d . . .
H3G H 0.5737 -0.2542 0.1772 0.088 Uiso 1 1 calc R . .
C4" C 0.6747(3) -0.2135(4) 0.1491(2) 0.0814(12) Uani 1 1 d . . .
H4A H 0.6937 -0.2896 0.1491 0.098 Uiso 1 1 calc R . .
C5" C 0.7177(3) -0.1267(4) 0.1321(2) 0.0815(12) Uani 1 1 d . . .
H5G H 0.7662 -0.1426 0.1194 0.098 Uiso 1 1 calc R . .
C6" C 0.6915(2) -0.0130(3) 0.1330(2) 0.0651(10) Uani 1 1 d . . .
H6A H 0.7217 0.0476 0.1205 0.078 Uiso 1 1 calc R . .
C7" C 0.59015(18) 0.1285(2) 0.15475(18) 0.0443(7) Uani 1 1 d . A .
C8" C 0.50029(18) 0.1562(3) 0.09768(19) 0.0488(8) Uani 1 1 d . . .
H8D H 0.4576 0.1219 0.1166 0.059 Uiso 1 1 calc R A .
H8E H 0.4884 0.1330 0.0399 0.059 Uiso 1 1 calc R . .
C9" C 0.50523(19) 0.2855(3) 0.10826(19) 0.0486(8) Uani 1 1 d . A .
H9J H 0.4560 0.3253 0.0656 0.058 Uiso 1 1 calc R . .
C10" C 0.5903(2) 0.3110(3) 0.09916(19) 0.0534(8) Uani 1 1 d . . .
C11" C 0.6371(2) 0.4154(3) 0.1453(2) 0.0661(10) Uani 1 1 d . A .
H11A H 0.6047 0.4839 0.1202 0.079 Uiso 1 1 calc R . .
H11B H 0.6934 0.4191 0.1422 0.079 Uiso 1 1 calc R . .
H11C H 0.6437 0.4105 0.2033 0.079 Uiso 1 1 calc R . .
C12" C 0.5830(2) 0.3139(3) 0.0096(2) 0.0681(10) Uani 1 1 d . A .
H12A H 0.5491 0.3801 -0.0184 0.082 Uiso 1 1 calc R . .
H12B H 0.5552 0.2440 -0.0186 0.082 Uiso 1 1 calc R . .
H12C H 0.6399 0.3194 0.0082 0.082 Uiso 1 1 calc R . .

loop_
_atom_site_aniso_label
_atom_site_aniso_U_11
_atom_site_aniso_U_22
_atom_site_aniso_U_33
_atom_site_aniso_U_23
_atom_site_aniso_U_13
_atom_site_aniso_U_12
O2 0.0558(14) 0.0720(16) 0.0588(14) -0.0105(12) 0.0266(12) 0.0107(11)
O4 0.0471(11) 0.0465(12) 0.0493(12) 0.0002(9) 0.0243(10) 0.0095(9)
O6 0.0564(14) 0.0509(13) 0.0738(16) 0.0115(12) 0.0290(12) 0.0169(11)
O7 0.0740(16) 0.0926(18) 0.0532(15) 0.0035(13) 0.0318(13) 0.0274(13)
C1 0.0376(16) 0.0392(17) 0.066(2) -0.0054(15) 0.0243(15) -0.0009(13)
C2 0.0396(16) 0.0514(18) 0.056(2) -0.0094(16) 0.0250(15) -0.0037(14)
C3 0.0364(15) 0.0439(17) 0.0507(19) 0.0005(14) 0.0213(14) 0.0016(13)
C4 0.0352(15) 0.0391(16) 0.0537(19) -0.0026(14) 0.0228(14) 0.0001(13)
C5 0.0383(16) 0.0431(17) 0.0540(19) 0.0023(15) 0.0214(15) 0.0022(13)
C6 0.0393(16) 0.0399(17) 0.065(2) 0.0026(15) 0.0244(16) 0.0011(14)
C7 0.0463(18) 0.059(2) 0.053(2) -0.0045(16) 0.0266(16) 0.0020(15)
C8 0.0549(19) 0.055(2) 0.052(2) 0.0038(15) 0.0237(16) 0.0019(16)
C9 0.094(3) 0.062(2) 0.088(3) 0.000(2) 0.040(2) -0.006(2)
C10 0.064(2) 0.084(3) 0.058(2) 0.0038(19) 0.0225(18) 0.0218(19)
O2' 0.0652(15) 0.0595(15) 0.0835(17) 0.0101(13) 0.0408(14) 0.0164(11)
O4' 0.0505(15) 0.108(2) 0.0891(19) -0.0034(15) 0.0344(14) -0.0006(14)
O6' 0.0565(14) 0.0855(17) 0.0687(16) -0.0003(14) 0.0322(13) 0.0151(13)
C1' 0.0444(17) 0.0333(16) 0.076(2) -0.0071(16) 0.0305(17) 0.0019(14)
C2' 0.056(2) 0.0388(17) 0.081(3) 0.0010(17) 0.035(2) 0.0052(15)
C3' 0.051(2) 0.063(2) 0.087(3) 0.0105(19) 0.035(2) 0.0188(17)
C4' 0.046(2) 0.061(2) 0.074(2) -0.0091(18) 0.0319(18) 0.0033(16)
C5' 0.0513(19) 0.064(2) 0.069(2) -0.0069(18) 0.0345(18) 0.0059(16)
C6' 0.0502(19) 0.0466(18) 0.064(2) -0.0091(17) 0.0255(18) 0.0051(15)
C3'A 0.104(3) 0.065(3) 0.176(5) 0.023(3) 0.091(3) 0.037(2)
C3'B 0.058(2) 0.167(5) 0.085(3) 0.031(3) 0.031(2) 0.023(3)
C5'A 0.075(3) 0.097(3) 0.136(4) 0.032(3) 0.066(3) 0.008(2)
C5'B 0.068(3) 0.146(4) 0.084(3) -0.032(3) 0.031(2) 0.031(3)
C7'A 0.0503(19) 0.0443(19) 0.115(3) -0.0183(19) 0.042(2) -0.0049(16)
C8'A 0.051(3) 0.040(2) 0.059(3) -0.001(2) 0.023(3) -0.005(2)
C9'A 0.053(4) 0.048(3) 0.069(7) -0.005(6) 0.025(6) -0.008(3)
C0'A 0.073(2) 0.0444(19) 0.116(3) -0.021(2) 0.049(2) -0.0069(17)
C7'B 0.0503(19) 0.0443(19) 0.115(3) -0.0183(19) 0.042(2) -0.0049(16)
C8'B 0.051(3) 0.040(2) 0.059(3) -0.001(2) 0.023(3) -0.005(2)
C9'B 0.053(4) 0.048(3) 0.069(7) -0.005(6) 0.025(6) -0.008(3)
C0'B 0.073(2) 0.0444(19) 0.116(3) -0.021(2) 0.049(2) -0.0069(17)
O7" 0.0438(12) 0.0582(14) 0.0632(14) 0.0052(11) 0.0262(11) 0.0003(10)
C1" 0.0491(18) 0.057(2) 0.0428(18) -0.0015(14) 0.0202(15) 0.0115(15)
C2" 0.069(2) 0.053(2) 0.071(2) -0.0064(17) 0.0358(19) 0.0094(18)
C3" 0.097(3) 0.056(2) 0.072(3) 0.0002(19) 0.039(2) 0.013(2)
C4" 0.113(3) 0.066(3) 0.074(3) 0.007(2) 0.045(3) 0.036(3)
C5" 0.081(3) 0.098(3) 0.077(3) 0.006(2) 0.043(2) 0.043(3)
C6" 0.061(2) 0.076(2) 0.068(2) 0.0100(19) 0.0348(19) 0.0237(19)
C7" 0.0416(16) 0.0503(18) 0.0466(18) -0.0008(14) 0.0231(14) 0.0043(14)
C8" 0.0437(17) 0.0531(19) 0.0503(18) -0.0009(15) 0.0187(15) 0.0014(14)
C9" 0.0452(17) 0.0514(19) 0.0488(18) 0.0057(15) 0.0174(15) 0.0080(14)
C10" 0.0570(19) 0.0520(19) 0.055(2) 0.0074(16) 0.0262(16) 0.0041(16)
C11" 0.075(2) 0.062(2) 0.071(2) 0.0002(18) 0.039(2) -0.0129(19)
C12" 0.080(2) 0.073(2) 0.058(2) 0.0104(18) 0.0343(19) 0.004(2)

loop_
_atom_type_symbol
_atom_type_description
_atom_type_scat_dispersion_real
_atom_type_scat_dispersion_imag
_atom_type_scat_source
C C 0.0033 0.0016 'International Tables Vol C Tables 4.2.6.8 and 6.1.1.4'
H H 0.0000 0.0000 'International Tables Vol C Tables 4.2.6.8 and 6.1.1.4'
O O 0.0106 0.0060 'International Tables Vol C Tables 4.2.6.8 and 6.1.1.4'

loop_
_geom_angle_atom_site_label_1
_geom_angle_atom_site_label_2
_geom_angle_atom_site_label_3
_geom_angle
_geom_angle_site_symmetry_1
_geom_angle_site_symmetry_3
_geom_angle_publ_flag
C4 O4 C7" 117.6(2) . . ?
C2 C1 C6 116.0(3) . . ?
C2 C1 C7'A 120.2(3) . . ?
C6 C1 C7'A 123.7(3) . . ?
O2 C2 C1 116.7(3) . . ?
O2 C2 C3 118.9(3) . . ?
C1 C2 C3 124.4(3) . . ?
C4 C3 C2 115.6(3) . . ?
C4 C3 C7 125.9(3) . . ?
C2 C3 C7 118.5(3) . . ?
O4 C4 C5 119.9(3) . . ?
O4 C4 C3 117.6(2) . . ?
C5 C4 C3 122.4(3) . . ?
C4 C5 C6 118.3(3) . . ?
C4 C5 C9" 118.7(3) . . ?
C6 C5 C9" 123.0(3) . . ?
O6 C6 C1 121.8(3) . . ?
O6 C6 C5 115.1(3) . . ?
C1 C6 C5 123.1(3) . . ?
O7 C7 C3 119.1(3) . . ?
O7 C7 C8 115.4(3) . . ?
C3 C7 C8 125.5(3) . . ?
C7 C8 C9 107.4(3) . . ?
C7 C8 C10 110.2(3) . . ?
C9 C8 C10 112.1(3) . . ?
C6' C1' C2' 118.7(3) . . ?
C6' C1' C7'A 121.9(3) . . ?
C2' C1' C7'A 119.3(3) . . ?
O2' C2' C1' 121.2(3) . . ?
O2' C2' C3' 116.9(3) . . ?
C1' C2' C3' 121.9(3) . . ?
C4' C3' C3'B 111.0(3) . . ?
C4' C3' C2' 112.3(3) . . ?
C3'B C3' C2' 111.3(3) . . ?
C4' C3' C3'A 105.7(3) . . ?
C3'B C3' C3'A 110.0(3) . . ?
C2' C3' C3'A 106.2(3) . . ?
O4' C4' C5' 119.5(3) . . ?
O4' C4' C3' 118.9(3) . . ?
C5' C4' C3' 121.6(3) . . ?
C4' C5' C6' 112.6(3) . . ?
C4' C5' C5'A 109.4(3) . . ?
C6' C5' C5'A 111.9(3) . . ?
C4' C5' C5'B 108.1(3) . . ?
C6' C5' C5'B 106.1(3) . . ?
C5'A C5' C5'B 108.6(3) . . ?
O6' C6' C1' 123.9(3) . . ?
O6' C6' C5' 109.5(3) . . ?
C1' C6' C5' 126.6(3) . . ?
C8'A C7'A C1 118.0(3) . . ?
C8'A C7'A C1' 119.3(3) . . ?
C1 C7'A C1' 114.6(2) . . ?
C7'A C8'A C9'A 113.0(6) . . ?
C7'A C8'A C0'A 110.8(4) . . ?
C9'A C8'A C0'A 108.6(5) . . ?
C7" O7" C10" 110.0(2) . . ?
C6" C1" C2" 118.5(3) . . ?
C6" C1" C7" 122.0(3) . . ?
C2" C1" C7" 119.4(3) . . ?
C3" C2" C1" 121.3(3) . . ?
C4" C3" C2" 119.7(4) . . ?
C5" C4" C3" 120.5(4) . . ?
C4" C5" C6" 120.8(4) . . ?
C1" C6" C5" 119.1(4) . . ?
O7" C7" O4 108.8(2) . . ?
O7" C7" C1" 112.2(2) . . ?
O4 C7" C1" 104.0(2) . . ?
O7" C7" C8" 105.9(2) . . ?
O4 C7" C8" 108.3(2) . . ?
C1" C7" C8" 117.4(2) . . ?
C7" C8" C9" 98.0(2) . . ?
C5 C9" C8" 106.4(2) . . ?
C5 C9" C10" 111.3(2) . . ?
C8" C9" C10" 101.0(2) . . ?
O7" C10" C11" 107.5(3) . . ?
O7" C10" C12" 107.6(3) . . ?
C11" C10" C12" 110.5(3) . . ?
O7" C10" C9" 101.8(2) . . ?
C11" C10" C9" 115.1(3) . . ?
C12" C10" C9" 113.5(3) . . ?

loop_
_geom_bond_atom_site_label_1
_geom_bond_atom_site_label_2
_geom_bond_distance
_geom_bond_site_symmetry_2
_geom_bond_publ_flag
O2 C2 1.357(4) . ?
O4 C4 1.365(3) . ?
O4 C7" 1.466(3) . ?
O6 C6 1.356(4) . ?
O7 C7 1.256(4) . ?
C1 C2 1.392(4) . ?
C1 C6 1.397(4) . ?
C1 C7'A 1.524(4) . ?
C2 C3 1.421(4) . ?
C3 C4 1.412(4) . ?
C3 C7 1.459(4) . ?
C4 C5 1.391(4) . ?
C5 C6 1.398(4) . ?
C5 C9" 1.510(4) . ?
C7 C8 1.513(4) . ?
C8 C9 1.523(5) . ?
C8 C10 1.534(4) . ?
O2' C2' 1.251(4) . ?
O4' C4' 1.221(4) . ?
O6' C6' 1.335(4) . ?
C1' C6' 1.355(4) . ?
C1' C2' 1.430(5) . ?
C1' C7'A 1.537(4) . ?
C2' C3' 1.531(4) . ?
C3' C4' 1.516(5) . ?
C3' C3'B 1.527(6) . ?
C3' C3'A 1.547(5) . ?
C4' C5' 1.507(5) . ?
C5' C6' 1.514(4) . ?
C5' C5'A 1.519(5) . ?
C5' C5'B 1.547(5) . ?
C7'A C8'A 1.457(6) . ?
C8'A C9'A 1.529(13) . ?
C8'A C0'A 1.568(6) . ?
C8'B C9'B 1.557(18) . ?
O7" C7" 1.394(3) . ?
O7" C10" 1.476(4) . ?
C1" C6" 1.382(4) . ?
C1" C2" 1.390(5) . ?
C1" C7" 1.504(4) . ?
C2" C3" 1.378(5) . ?
C3" C4" 1.363(5) . ?
C4" C5" 1.351(6) . ?
C5" C6" 1.408(5) . ?
C7" C8" 1.508(4) . ?
C8" C9" 1.527(4) . ?
C9" C10" 1.543(4) . ?
C10" C11" 1.515(5) . ?
C10" C12" 1.524(5) . ?

loop_
_geom_hbond_atom_site_label_D
_geom_hbond_atom_site_label_H
_geom_hbond_atom_site_label_A
_geom_hbond_distance_DH
_geom_hbond_distance_HA
_geom_hbond_distance_DA
_geom_hbond_angle_DHA
_geom_hbond_site_symmetry_A
O6 H61 O2' 0.84 1.87 2.675(3) 161 .
O2 H2 O7 0.84 1.64 2.403(3) 150 .
O6' H62 O2 0.84 1.80 2.619(3) 163 .

loop_
_geom_torsion_atom_site_label_1
_geom_torsion_atom_site_label_2
_geom_torsion_atom_site_label_3
_geom_torsion_atom_site_label_4
_geom_torsion
_geom_torsion_site_symmetry_1
_geom_torsion_site_symmetry_2
_geom_torsion_site_symmetry_3
_geom_torsion_site_symmetry_4
_geom_torsion_publ_flag
C6 C1 C2 O2 -177.1(2) . . . . ?
C7'A C1 C2 O2 6.2(4) . . . . ?
C6 C1 C2 C3 3.6(4) . . . . ?
C7'A C1 C2 C3 -173.1(3) . . . . ?
O2 C2 C3 C4 178.5(2) . . . . ?
C1 C2 C3 C4 -2.2(4) . . . . ?
O2 C2 C3 C7 -4.6(4) . . . . ?
C1 C2 C3 C7 174.6(3) . . . . ?
C7" O4 C4 C5 2.6(3) . . . . ?
C7" O4 C4 C3 -178.8(2) . . . . ?
C2 C3 C4 O4 -179.0(2) . . . . ?
C7 C3 C4 O4 4.4(4) . . . . ?
C2 C3 C4 C5 -0.4(4) . . . . ?
C7 C3 C4 C5 -177.0(3) . . . . ?
O4 C4 C5 C6 179.9(2) . . . . ?
C3 C4 C5 C6 1.4(4) . . . . ?
O4 C4 C5 C9" -0.2(4) . . . . ?
C3 C4 C5 C9" -178.7(3) . . . . ?
C2 C1 C6 O6 178.6(3) . . . . ?
C7'A C1 C6 O6 -4.8(4) . . . . ?
C2 C1 C6 C5 -2.5(4) . . . . ?
C7'A C1 C6 C5 174.1(3) . . . . ?
C4 C5 C6 O6 179.1(2) . . . . ?
C9" C5 C6 O6 -0.8(4) . . . . ?
C4 C5 C6 C1 0.1(4) . . . . ?
C9" C5 C6 C1 -179.8(3) . . . . ?
C4 C3 C7 O7 -175.6(3) . . . . ?
C2 C3 C7 O7 7.9(4) . . . . ?
C4 C3 C7 C8 5.3(5) . . . . ?
C2 C3 C7 C8 -171.2(3) . . . . ?
O7 C7 C8 C9 86.6(3) . . . . ?
C3 C7 C8 C9 -94.3(4) . . . . ?
O7 C7 C8 C10 -35.7(4) . . . . ?
C3 C7 C8 C10 143.4(3) . . . . ?
C6' C1' C2' O2' -163.8(3) . . . . ?
C7'A C1' C2' O2' 15.1(4) . . . . ?
C6' C1' C2' C3' 18.6(4) . . . . ?
C7'A C1' C2' C3' -162.5(3) . . . . ?
O2' C2' C3' C4' 156.6(3) . . . . ?
C1' C2' C3' C4' -25.7(4) . . . . ?
O2' C2' C3' C3'B 31.5(4) . . . . ?
C1' C2' C3' C3'B -150.8(3) . . . . ?
O2' C2' C3' C3'A -88.3(4) . . . . ?
C1' C2' C3' C3'A 89.4(4) . . . . ?
C3'B C3' C4' O4' -31.1(4) . . . . ?
C2' C3' C4' O4' -156.4(3) . . . . ?
C3'A C3' C4' O4' 88.2(4) . . . . ?
C3'B C3' C4' C5' 151.5(3) . . . . ?
C2' C3' C4' C5' 26.1(4) . . . . ?
C3'A C3' C4' C5' -89.3(4) . . . . ?
O4' C4' C5' C6' 163.6(3) . . . . ?
C3' C4' C5' C6' -18.9(4) . . . . ?
O4' C4' C5' C5'A 38.5(4) . . . . ?
C3' C4' C5' C5'A -144.0(3) . . . . ?
O4' C4' C5' C5'B -79.6(4) . . . . ?
C3' C4' C5' C5'B 97.9(4) . . . . ?
C2' C1' C6' O6' 171.0(3) . . . . ?
C7'A C1' C6' O6' -7.9(5) . . . . ?
C2' C1' C6' C5' -10.5(5) . . . . ?
C7'A C1' C6' C5' 170.7(3) . . . . ?
C4' C5' C6' O6' -170.9(3) . . . . ?
C5'A C5' C6' O6' -47.1(4) . . . . ?
C5'B C5' C6' O6' 71.1(4) . . . . ?
C4' C5' C6' C1' 10.4(5) . . . . ?
C5'A C5' C6' C1' 134.2(4) . . . . ?
C5'B C5' C6' C1' -107.6(4) . . . . ?
C2 C1 C7'A C8'A 115.6(4) . . . . ?
C6 C1 C7'A C8'A -60.8(5) . . . . ?
C2 C1 C7'A C1' -95.7(4) . . . . ?
C6 C1 C7'A C1' 87.8(4) . . . . ?
C6' C1' C7'A C8'A -126.2(4) . . . . ?
C2' C1' C7'A C8'A 55.0(5) . . . . ?
C6' C1' C7'A C1 85.6(4) . . . . ?
C2' C1' C7'A C1 -93.2(4) . . . . ?
C1 C7'A C8'A C9'A -40.7(7) . . . . ?
C1' C7'A C8'A C9'A 172.2(5) . . . . ?
C1 C7'A C8'A C0'A -162.9(4) . . . . ?
C1' C7'A C8'A C0'A 50.0(6) . . . . ?
C6" C1" C2" C3" 1.4(5) . . . . ?
C7" C1" C2" C3" -179.8(3) . . . . ?
C1" C2" C3" C4" 0.1(6) . . . . ?
C2" C3" C4" C5" -1.2(6) . . . . ?
C3" C4" C5" C6" 0.9(6) . . . . ?
C2" C1" C6" C5" -1.6(5) . . . . ?
C7" C1" C6" C5" 179.6(3) . . . . ?
C4" C5" C6" C1" 0.5(6) . . . . ?
C10" O7" C7" O4 -95.4(3) . . . . ?
C10" O7" C7" C1" 150.1(2) . . . . ?
C10" O7" C7" C8" 20.8(3) . . . . ?
C4 O4 C7" O7" 72.3(3) . . . . ?
C4 O4 C7" C1" -167.9(2) . . . . ?
C4 O4 C7" C8" -42.3(3) . . . . ?
C6" C1" C7" O7" -2.1(4) . . . . ?
C2" C1" C7" O7" 179.1(3) . . . . ?
C6" C1" C7" O4 -119.6(3) . . . . ?
C2" C1" C7" O4 61.7(3) . . . . ?
C6" C1" C7" C8" 120.9(3) . . . . ?
C2" C1" C7" C8" -57.9(4) . . . . ?
O7" C7" C8" C9" -42.2(3) . . . . ?
O4 C7" C8" C9" 74.4(3) . . . . ?
C1" C7" C8" C9" -168.4(2) . . . . ?
C4 C5 C9" C8" 36.4(3) . . . . ?
C6 C5 C9" C8" -143.7(3) . . . . ?
C4 C5 C9" C10" -72.7(3) . . . . ?
C6 C5 C9" C10" 107.2(3) . . . . ?
C7" C8" C9" C5 -69.8(3) . . . . ?
C7" C8" C9" C10" 46.5(3) . . . . ?
C7" O7" C10" C11" 131.0(3) . . . . ?
C7" O7" C10" C12" -110.0(3) . . . . ?
C7" O7" C10" C9" 9.6(3) . . . . ?
C5 C9" C10" O7" 77.2(3) . . . . ?
C8" C9" C10" O7" -35.4(3) . . . . ?
C5 C9" C10" C11" -38.8(4) . . . . ?
C8" C9" C10" C11" -151.4(3) . . . . ?
C5 C9" C10" C12" -167.4(3) . . . . ?
C8" C9" C10" C12" 79.9(3) . . . . ?
